data_4331516
loop_
_publ_author_name
'Filinchuk, Yaroslav E.'
'Yvon, Klaus'

_publ_section_title
;
 Boron-Induced Hydrogen Localization in the Novel Metal Hydride
 LaNi3BHx(x= 2.5&#x2212;3.0)
;
_journal_issue 12
_journal_name_full 'Inorganic Chemistry'
_journal_page_first 4398
_journal_page_last 4406
_journal_paper_doi 10.1021/ic050416j
_journal_volume 44
_journal_year 2005
_chemical_formula_sum 'B La Ni3'
_chemical_formula_weight 325.85
_chemical_name_systematic
; 
 ? 
;
_space_group_IT_number 63
_symmetry_space_group_name_Hall '-C 2c 2'
_symmetry_space_group_name_H-M 'C m c m'
_atom_sites_solution_hydrogens geom
_atom_sites_solution_primary direct
_atom_sites_solution_secondary difmap
_audit_creation_method SHELXL-97
_cell_angle_alpha 90.00
_cell_angle_beta 90.00
_cell_angle_gamma 90.00
_cell_formula_units_Z 16
_cell_length_a 10.769(2)
_cell_length_b 16.164(3)
_cell_length_c 7.6414(12)
_cell_measurement_temperature 293(2)
_cell_volume 1330.1(4)
_computing_structure_refinement 'SHELXL-97 (Sheldrick, 1997)'
_computing_structure_solution 'SHELXS-97 (Sheldrick, 1990)'
_diffrn_ambient_temperature 293(2)
_diffrn_measured_fraction_theta_full 0.481
_diffrn_measured_fraction_theta_max 0.481
_diffrn_radiation_monochromator graphite
_diffrn_radiation_source 'fine-focus sealed tube'
_diffrn_radiation_type MoK\a
_diffrn_radiation_wavelength 0.71069
_diffrn_reflns_av_R_equivalents 0.1154
_diffrn_reflns_av_sigmaI/netI 0.0654
_diffrn_reflns_limit_h_max 12
_diffrn_reflns_limit_h_min -12
_diffrn_reflns_limit_k_max 19
_diffrn_reflns_limit_k_min -17
_diffrn_reflns_limit_l_max 8
_diffrn_reflns_limit_l_min -9
_diffrn_reflns_number 3787
_diffrn_reflns_theta_full 24.99
_diffrn_reflns_theta_max 24.99
_diffrn_reflns_theta_min 3.50
_exptl_absorpt_coefficient_mu 29.008
_exptl_crystal_density_diffrn 6.508
_exptl_crystal_density_method 'not measured'
_exptl_crystal_F_000 2336
_refine_diff_density_max 2.505
_refine_diff_density_min -1.747
_refine_diff_density_rms 0.430
_refine_ls_extinction_method none
_refine_ls_goodness_of_fit_ref 1.148
_refine_ls_hydrogen_treatment mixed
_refine_ls_matrix_type full
_refine_ls_number_parameters 51
_refine_ls_number_reflns 667
_refine_ls_number_restraints 0
_refine_ls_restrained_S_all 1.148
_refine_ls_R_factor_all 0.0868
_refine_ls_R_factor_gt 0.0684
_refine_ls_shift/su_max 0.000
_refine_ls_shift/su_mean 0.000
_refine_ls_structure_factor_coef Fsqd
_refine_ls_weighting_details 'w=1/[\s^2^(Fo^2^)+(0.0812P)^2^+43.6448P] where P=(Fo^2^+2Fc^2^)/3'
_refine_ls_weighting_scheme calc
_refine_ls_wR_factor_gt 0.1600
_refine_ls_wR_factor_ref 0.1673
_reflns_number_gt 541
_reflns_number_total 667
_reflns_threshold_expression >2sigma(I)
_cod_data_source_file ic050416jsup5.cif
_cod_data_source_block lani3bhx
_cod_depositor_comments
;
The following automatic conversions were performed:

'_refine_ls_weighting_scheme' value 'calc
w=1/[\s^2^(Fo^2^)+(0.0812P)^2^+43.6448P] where P=(Fo^2^+2Fc^2^)/3'
was changed to 'calc'. New tag '_refine_ls_weighting_details' was
created. The value of the new tag was set to
'w=1/[\s^2^(Fo^2^)+(0.0812P)^2^+43.6448P] where P=(Fo^2^+2Fc^2^)/3'.

Automatic conversion script
Id: cif_fix_values 3143 2015-03-26 13:38:13Z robertas 
;
_cod_original_cell_volume 1330.2(4)
_cod_database_code 4331516

loop_
_symmetry_equiv_pos_as_xyz
'x, y, z'
'x, -y, -z'
'-x, y, -z+1/2'
'-x, -y, z+1/2'
'x+1/2, y+1/2, z'
'x+1/2, -y+1/2, -z'
'-x+1/2, y+1/2, -z+1/2'
'-x+1/2, -y+1/2, z+1/2'
'-x, -y, -z'
'-x, y, z'
'x, -y, z-1/2'
'x, y, -z-1/2'
'-x+1/2, -y+1/2, -z'
'-x+1/2, y+1/2, z'
'x+1/2, -y+1/2, z-1/2'
'x+1/2, y+1/2, -z-1/2'

loop_
_atom_site_label
_atom_site_type_symbol
_atom_site_fract_x
_atom_site_fract_y
_atom_site_fract_z
_atom_site_U_iso_or_equiv
_atom_site_adp_type
_atom_site_occupancy
_atom_site_calc_flag
_atom_site_refinement_flags
La1 La 0.27772(17) 0.27594(12) 0.2500 0.0307(6) Uani 1 d S
La2 La 0.0000 0.45517(18) 0.2500 0.0333(7) Uani 1 d S
La3 La 0.0000 0.97140(15) 0.2500 0.0275(7) Uani 1 d S
Ni1 Ni 0.1185(2) 0.13021(16) 0.0847(4) 0.0264(7) Uani 1 d .
Ni2 Ni 0.3682(2) 0.11693(17) 0.0888(4) 0.0305(7) Uani 1 d .
Ni3 Ni 0.0000 0.2641(2) 0.0258(6) 0.0293(10) Uani 1 d S
Ni4 Ni 0.2338(3) 0.0000 0.0000 0.0306(10) Uani 1 d S
B1 B 0.237(3) 0.073(2) 0.2500 0.027(7) Uiso 1 d S
B2 B 0.0000 0.192(3) 0.2500 0.033(11) Uiso 1 d S
B3 B 0.0000 0.661(4) 0.2500 0.037(12) Uiso 1 d S

loop_
_atom_site_aniso_label
_atom_site_aniso_U_11
_atom_site_aniso_U_22
_atom_site_aniso_U_33
_atom_site_aniso_U_23
_atom_site_aniso_U_13
_atom_site_aniso_U_12
La1 0.0351(10) 0.0338(10) 0.0231(11) 0.000 0.000 0.0001(7)
La2 0.0380(13) 0.0396(15) 0.0222(16) 0.000 0.000 0.000
La3 0.0313(12) 0.0280(13) 0.0233(15) 0.000 0.000 0.000
Ni1 0.0237(13) 0.0268(14) 0.0288(16) 0.0002(11) 0.0010(10) 0.0007(10)
Ni2 0.0271(13) 0.0314(15) 0.0332(17) -0.0010(12) 0.0030(11) -0.0024(10)
Ni3 0.0245(17) 0.031(2) 0.032(2) 0.0066(17) 0.000 0.000
Ni4 0.0276(18) 0.034(2) 0.030(2) -0.0060(18) 0.000 0.000

loop_
_atom_type_symbol
_atom_type_description
_atom_type_scat_dispersion_real
_atom_type_scat_dispersion_imag
_atom_type_scat_source
La La -0.2871 2.4523 'International Tables Vol C Tables 4.2.6.8 and 6.1.1.4'
Ni Ni 0.3393 1.1124 'International Tables Vol C Tables 4.2.6.8 and 6.1.1.4'
B B 0.0013 0.0007 'International Tables Vol C Tables 4.2.6.8 and 6.1.1.4'

loop_
_geom_angle_atom_site_label_1
_geom_angle_atom_site_label_2
_geom_angle_atom_site_label_3
_geom_angle
_geom_angle_site_symmetry_1
_geom_angle_site_symmetry_3
Ni2 La1 Ni2 48.29(12) . 12_556
Ni2 La1 B3 38.9(6) . 5_545
Ni2 La1 B3 38.9(6) 12_556 5_545
Ni2 La1 Ni1 51.61(7) . .
Ni2 La1 Ni1 72.80(8) 12_556 .
B3 La1 Ni1 88.4(8) 5_545 .
Ni2 La1 Ni1 72.80(8) . 12_556
Ni2 La1 Ni1 51.61(7) 12_556 12_556
B3 La1 Ni1 88.4(8) 5_545 12_556
Ni1 La1 Ni1 46.88(11) . 12_556
Ni2 La1 Ni1 128.53(9) . 8
Ni2 La1 Ni1 87.96(8) 12_556 8
B3 La1 Ni1 90.8(5) 5_545 8
Ni1 La1 Ni1 149.82(9) . 8
Ni1 La1 Ni1 102.94(6) 12_556 8
Ni2 La1 Ni1 87.96(8) . 13
Ni2 La1 Ni1 128.53(9) 12_556 13
B3 La1 Ni1 90.8(5) 5_545 13
Ni1 La1 Ni1 102.94(6) . 13
Ni1 La1 Ni1 149.82(9) 12_556 13
Ni1 La1 Ni1 107.24(11) 8 13
Ni2 La1 Ni3 81.80(10) . 15_556
Ni2 La1 Ni3 47.75(9) 12_556 15_556
B3 La1 Ni3 45.3(4) 5_545 15_556
Ni1 La1 Ni3 120.49(10) . 15_556
Ni1 La1 Ni3 89.55(9) 12_556 15_556
Ni1 La1 Ni3 46.74(8) 8 15_556
Ni1 La1 Ni3 110.94(9) 13 15_556
Ni2 La1 Ni3 47.75(9) . 13
Ni2 La1 Ni3 81.80(10) 12_556 13
B3 La1 Ni3 45.3(4) 5_545 13
Ni1 La1 Ni3 89.55(9) . 13
Ni1 La1 Ni3 120.49(10) 12_556 13
Ni1 La1 Ni3 110.94(9) 8 13
Ni1 La1 Ni3 46.74(8) 13 13
Ni3 La1 Ni3 80.72(12) 15_556 13
Ni2 La1 Ni3 91.70(9) . .
Ni2 La1 Ni3 115.83(10) 12_556 .
B3 La1 Ni3 130.6(6) 5_545 .
Ni1 La1 Ni3 45.05(8) . .
Ni1 La1 Ni3 71.84(9) 12_556 .
Ni1 La1 Ni3 136.97(9) 8 .
Ni1 La1 Ni3 86.09(8) 13 .
Ni3 La1 Ni3 161.39(9) 15_556 .
Ni3 La1 Ni3 107.75(2) 13 .
Ni2 La1 Ni3 115.83(10) . 3
Ni2 La1 Ni3 91.70(9) 12_556 3
B3 La1 Ni3 130.6(6) 5_545 3
Ni1 La1 Ni3 71.84(9) . 3
Ni1 La1 Ni3 45.05(8) 12_556 3
Ni1 La1 Ni3 86.09(8) 8 3
Ni1 La1 Ni3 136.97(9) 13 3
Ni3 La1 Ni3 107.75(2) 15_556 3
Ni3 La1 Ni3 161.39(9) 13 3
Ni3 La1 Ni3 59.52(13) . 3
Ni2 La1 Ni2 150.78(9) . 8
Ni2 La1 Ni2 105.41(6) 12_556 8
B3 La1 Ni2 131.31(14) 5_545 8
Ni1 La1 Ni2 114.85(8) . 8
Ni1 La1 Ni2 80.20(7) 12_556 8
Ni1 La1 Ni2 47.47(6) 8 8
Ni1 La1 Ni2 121.26(8) 13 8
Ni3 La1 Ni2 87.10(8) 15_556 8
Ni3 La1 Ni2 155.58(9) 13 8
Ni3 La1 Ni2 90.33(9) . 8
Ni3 La1 Ni2 43.04(7) 3 8
Ni2 La2 Ni2 136.92(14) 6_455 8
Ni2 La2 Ni2 53.14(10) 6_455 13
Ni2 La2 Ni2 109.29(12) 8 13
Ni2 La2 Ni2 109.29(12) 6_455 15_456
Ni2 La2 Ni2 53.14(10) 8 15_456
Ni2 La2 Ni2 136.92(14) 13 15_456
Ni2 La2 Ni2 143.83(11) 6_455 7
Ni2 La2 Ni2 77.82(9) 8 7
Ni2 La2 Ni2 114.39(9) 13 7
Ni2 La2 Ni2 100.56(7) 15_456 7
Ni2 La2 Ni2 100.56(7) 6_455 14
Ni2 La2 Ni2 114.39(9) 8 14
Ni2 La2 Ni2 77.82(9) 13 14
Ni2 La2 Ni2 143.83(11) 15_456 14
Ni2 La2 Ni2 44.99(11) 7 14
Ni2 La2 Ni2 114.39(9) 6_455 16_456
Ni2 La2 Ni2 100.56(7) 8 16_456
Ni2 La2 Ni2 143.83(11) 13 16_456
Ni2 La2 Ni2 77.82(9) 15_456 16_456
Ni2 La2 Ni2 52.31(10) 7 16_456
Ni2 La2 Ni2 71.42(12) 14 16_456
Ni2 La2 Ni2 77.82(9) 6_455 5_455
Ni2 La2 Ni2 143.83(11) 8 5_455
Ni2 La2 Ni2 100.56(7) 13 5_455
Ni2 La2 Ni2 114.39(9) 15_456 5_455
Ni2 La2 Ni2 71.42(12) 7 5_455
Ni2 La2 Ni2 52.31(10) 14 5_455
Ni2 La2 Ni2 44.99(11) 16_456 5_455
Ni2 La2 Ni4 151.93(7) 6_455 7
Ni2 La2 Ni4 43.01(5) 8 7
Ni2 La2 Ni4 98.86(6) 13 7
Ni2 La2 Ni4 89.84(6) 15_456 7
Ni2 La2 Ni4 42.80(5) 7 7
Ni2 La2 Ni4 71.43(6) 14 7
Ni2 La2 Ni4 89.10(7) 16_456 7
Ni2 La2 Ni4 113.54(9) 5_455 7
Ni2 La2 Ni4 43.01(5) 6_455 5_455
Ni2 La2 Ni4 151.93(7) 8 5_455
Ni2 La2 Ni4 89.84(6) 13 5_455
Ni2 La2 Ni4 98.86(6) 15_456 5_455
Ni2 La2 Ni4 113.54(9) 7 5_455
Ni2 La2 Ni4 89.10(7) 14 5_455
Ni2 La2 Ni4 71.43(6) 16_456 5_455
Ni2 La2 Ni4 42.80(5) 5_455 5_455
Ni4 La2 Ni4 156.24(9) 7 5_455
Ni2 La2 Ni4 89.84(6) 6_455 13
Ni2 La2 Ni4 98.86(6) 8 13
Ni2 La2 Ni4 43.01(5) 13 13
Ni2 La2 Ni4 151.93(7) 15_456 13
Ni2 La2 Ni4 71.43(6) 7 13
Ni2 La2 Ni4 42.80(5) 14 13
Ni2 La2 Ni4 113.54(9) 16_456 13
Ni2 La2 Ni4 89.10(7) 5_455 13
Ni4 La2 Ni4 65.73(6) 7 13
Ni4 La2 Ni4 109.04(7) 5_455 13
Ni2 La2 Ni4 98.86(6) 6_455 15_456
Ni2 La2 Ni4 89.84(6) 8 15_456
Ni2 La2 Ni4 151.93(7) 13 15_456
Ni2 La2 Ni4 43.01(5) 15_456 15_456
Ni2 La2 Ni4 89.10(7) 7 15_456
Ni2 La2 Ni4 113.54(9) 14 15_456
Ni2 La2 Ni4 42.80(5) 16_456 15_456
Ni2 La2 Ni4 71.43(6) 5_455 15_456
Ni4 La2 Ni4 109.04(7) 7 15_456
Ni4 La2 Ni4 65.73(6) 5_455 15_456
Ni4 La2 Ni4 156.24(9) 13 15_456
B1 La3 B1 114.6(13) 1_565 10_565
B1 La3 Ni1 38.2(5) 1_565 12_566
B1 La3 Ni1 84.3(6) 10_565 12_566
B1 La3 Ni1 84.3(6) 1_565 3_565
B1 La3 Ni1 38.2(5) 10_565 3_565
Ni1 La3 Ni1 48.08(10) 12_566 3_565
B1 La3 Ni1 38.2(5) 1_565 1_565
B1 La3 Ni1 84.3(6) 10_565 1_565
Ni1 La3 Ni1 47.56(11) 12_566 1_565
Ni1 La3 Ni1 69.94(11) 3_565 1_565
B1 La3 Ni1 84.3(6) 1_565 10_565
B1 La3 Ni1 38.2(5) 10_565 10_565
Ni1 La3 Ni1 69.94(11) 12_566 10_565
Ni1 La3 Ni1 47.56(11) 3_565 10_565
Ni1 La3 Ni1 48.08(10) 1_565 10_565
B1 La3 Ni4 42.1(3) 1_565 11_566
B1 La3 Ni4 125.8(4) 10_565 11_566
Ni1 La3 Ni4 47.09(5) 12_566 11_566
Ni1 La3 Ni4 87.79(7) 3_565 11_566
Ni1 La3 Ni4 78.55(6) 1_565 11_566
Ni1 La3 Ni4 116.34(9) 10_565 11_566
B1 La3 Ni4 125.8(4) 1_565 9_565
B1 La3 Ni4 42.1(3) 10_565 9_565
Ni1 La3 Ni4 116.34(9) 12_566 9_565
Ni1 La3 Ni4 78.55(6) 3_565 9_565
Ni1 La3 Ni4 87.79(7) 1_565 9_565
Ni1 La3 Ni4 47.09(5) 10_565 9_565
Ni4 La3 Ni4 163.36(9) 11_566 9_565
B1 La3 Ni4 125.8(4) 1_565 3_565
B1 La3 Ni4 42.1(3) 10_565 3_565
Ni1 La3 Ni4 87.79(7) 12_566 3_565
Ni1 La3 Ni4 47.09(5) 3_565 3_565
Ni1 La3 Ni4 116.34(9) 1_565 3_565
Ni1 La3 Ni4 78.55(6) 10_565 3_565
Ni4 La3 Ni4 104.05(8) 11_566 3_565
Ni4 La3 Ni4 73.46(8) 9_565 3_565
B1 La3 Ni4 42.1(3) 1_565 1_565
B1 La3 Ni4 125.8(4) 10_565 1_565
Ni1 La3 Ni4 78.55(6) 12_566 1_565
Ni1 La3 Ni4 116.34(9) 3_565 1_565
Ni1 La3 Ni4 47.09(5) 1_565 1_565
Ni1 La3 Ni4 87.79(7) 10_565 1_565
Ni4 La3 Ni4 73.46(8) 11_566 1_565
Ni4 La3 Ni4 104.05(8) 9_565 1_565
Ni4 La3 Ni4 163.36(9) 3_565 1_565
B1 La3 Ni1 126.51(17) 1_565 9_565
B1 La3 Ni1 86.8(4) 10_565 9_565
Ni1 La3 Ni1 151.50(10) 12_566 9_565
Ni1 La3 Ni1 124.29(8) 3_565 9_565
Ni1 La3 Ni1 104.66(6) 1_565 9_565
Ni1 La3 Ni1 86.43(7) 10_565 9_565
Ni4 La3 Ni1 147.27(7) 11_566 9_565
Ni4 La3 Ni1 45.81(5) 9_565 9_565
Ni4 La3 Ni1 103.35(6) 3_565 9_565
Ni4 La3 Ni1 85.03(5) 1_565 9_565
B1 La3 Ni1 86.8(4) 1_565 2_565
B1 La3 Ni1 126.51(17) 10_565 2_565
Ni1 La3 Ni1 124.29(8) 12_566 2_565
Ni1 La3 Ni1 151.50(10) 3_565 2_565
Ni1 La3 Ni1 86.43(8) 1_565 2_565
Ni1 La3 Ni1 104.66(6) 10_565 2_565
Ni4 La3 Ni1 103.35(6) 11_566 2_565
Ni4 La3 Ni1 85.03(5) 9_565 2_565
Ni4 La3 Ni1 147.27(7) 3_565 2_565
Ni4 La3 Ni1 45.81(5) 1_565 2_565
Ni1 La3 Ni1 45.55(9) 9_565 2_565
B1 Ni1 B2 103.4(8) . .
B1 Ni1 Ni1 51.4(6) . 12_556
B2 Ni1 Ni1 52.1(6) . 12_556
B1 Ni1 Ni4 57.9(7) . .
B2 Ni1 Ni4 150.2(12) . .
Ni1 Ni1 Ni4 104.83(7) 12_556 .
B1 Ni1 Ni3 144.6(8) . .
B2 Ni1 Ni3 52.0(10) . .
Ni1 Ni1 Ni3 100.16(12) 12_556 .
Ni4 Ni1 Ni3 155.01(17) . .
B1 Ni1 Ni1 129.3(8) . 10
B2 Ni1 Ni1 51.6(6) . 10
Ni1 Ni1 Ni1 90.0 12_556 10
Ni4 Ni1 Ni1 119.42(9) . 10
Ni3 Ni1 Ni1 59.99(7) . 10
B1 Ni1 Ni2 47.6(8) . .
B2 Ni1 Ni2 130.6(5) . .
Ni1 Ni1 Ni2 89.34(9) 12_556 .
Ni4 Ni1 Ni2 56.43(11) . .
Ni3 Ni1 Ni2 124.61(12) . .
Ni1 Ni1 Ni2 175.39(8) 10 .
B1 Ni1 La3 68.4(9) . 1_545
B2 Ni1 La3 84.2(13) . 1_545
Ni1 Ni1 La3 66.22(6) 12_556 1_545
Ni4 Ni1 La3 67.73(9) . 1_545
Ni3 Ni1 La3 124.21(10) . 1_545
Ni1 Ni1 La3 65.96(5) 10 1_545
Ni2 Ni1 La3 109.64(11) . 1_545
B1 Ni1 La1 75.5(9) . .
B2 Ni1 La1 74.3(10) . .
Ni1 Ni1 La1 66.56(5) 12_556 .
Ni4 Ni1 La1 117.01(11) . .
Ni3 Ni1 La1 73.22(10) . .
Ni1 Ni1 La1 122.68(6) 10 .
Ni2 Ni1 La1 61.07(8) . .
La3 Ni1 La1 131.87(10) 1_545 .
B1 Ni1 La1 119.9(7) . 13
B2 Ni1 La1 118.7(12) . 13
Ni1 Ni1 La1 143.62(5) 12_556 13
Ni4 Ni1 La1 91.07(9) . 13
Ni3 Ni1 La1 68.22(11) . 13
Ni1 Ni1 La1 110.60(5) 10 13
Ni2 Ni1 La1 72.34(9) . 13
La3 Ni1 La1 149.23(11) 1_545 13
La1 Ni1 La1 77.06(6) . 13
B1 Ni1 La3 120.1(8) . 9_565
B2 Ni1 La3 118.6(5) . 9_565
Ni1 Ni1 La3 140.88(5) 12_556 9_565
Ni4 Ni1 La3 64.96(8) . 9_565
Ni3 Ni1 La3 95.27(13) . 9_565
Ni1 Ni1 La3 67.22(4) 10 9_565
Ni2 Ni1 La3 110.81(11) . 9_565
La3 Ni1 La3 75.34(6) 1_545 9_565
La1 Ni1 La3 152.53(10) . 9_565
La1 Ni1 La3 75.50(8) 13 9_565
B1 Ni2 B3 104.2(7) . 5_545
B1 Ni2 Ni2 52.0(6) . 12_556
B3 Ni2 Ni2 52.2(5) 5_545 12_556
B1 Ni2 Ni4 59.1(7) . .
B3 Ni2 Ni4 148.4(14) 5_545 .
Ni2 Ni2 Ni4 105.91(7) 12_556 .
B1 Ni2 Ni3 150.7(9) . 13
B3 Ni2 Ni3 63.2(11) 5_545 13
Ni2 Ni2 Ni3 110.10(12) 12_556 13
Ni4 Ni2 Ni3 143.98(17) . 13
B1 Ni2 Ni1 48.3(8) . .
B3 Ni2 Ni1 133.0(7) 5_545 .
Ni2 Ni2 Ni1 90.66(9) 12_556 .
Ni4 Ni2 Ni1 58.32(11) . .
Ni3 Ni2 Ni1 119.45(13) 13 .
B1 Ni2 Ni2 134.7(7) . 10_655
B3 Ni2 Ni2 45.1(6) 5_545 10_655
Ni2 Ni2 Ni2 90.0 12_556 10_655
Ni4 Ni2 Ni2 125.78(9) . 10_655
Ni3 Ni2 Ni2 56.11(7) 13 10_655
Ni1 Ni2 Ni2 175.39(8) . 10_655
B1 Ni2 La1 79.9(9) . .
B3 Ni2 La1 71.0(13) 5_545 .
Ni2 Ni2 La1 65.86(6) 12_556 .
Ni4 Ni2 La1 125.07(12) . .
Ni3 Ni2 La1 71.10(11) 13 .
Ni1 Ni2 La1 67.32(9) . .
Ni2 Ni2 La1 108.87(6) 10_655 .
B1 Ni2 La2 133.3(8) . 13
B3 Ni2 La2 108.3(4) 5_545 13
Ni2 Ni2 La2 144.64(6) 12_556 13
Ni4 Ni2 La2 75.97(10) . 13
Ni3 Ni2 La2 75.39(12) 13 13
Ni1 Ni2 La2 117.75(12) . 13
Ni2 Ni2 La2 63.43(5) 10_655 13
La1 Ni2 La2 142.33(12) . 13
B1 Ni2 La2 77.7(9) . 5_545
B3 Ni2 La2 75.1(15) 5_545 5_545
Ni2 Ni2 La2 67.51(6) 12_556 5_545
Ni4 Ni2 La2 75.08(9) . 5_545
Ni3 Ni2 La2 119.95(10) 13 5_545
Ni1 Ni2 La2 120.56(11) . 5_545
Ni2 Ni2 La2 63.84(5) 10_655 5_545
La1 Ni2 La2 132.76(11) . 5_545
La2 Ni2 La2 79.44(7) 13 5_545
B1 Ni2 La1 108.4(8) . 13
B3 Ni2 La1 126.6(14) 5_545 13
Ni2 Ni2 La1 137.91(5) 12_556 13
Ni4 Ni2 La1 84.97(9) . 13
Ni3 Ni2 La1 67.73(10) 13 13
Ni1 Ni2 La1 60.19(8) . 13
Ni2 Ni2 La1 116.77(5) 10_655 13
La1 Ni2 La1 74.59(6) . 13
La2 Ni2 La1 77.20(8) 13 13
La2 Ni2 La1 152.32(10) 5_545 13
B2 Ni3 B3 175.7(17) . 9_565
B2 Ni3 Ni2 135.1(8) . 13
B3 Ni3 Ni2 47.6(8) 9_565 13
B2 Ni3 Ni2 135.1(8) . 6_455
B3 Ni3 Ni2 47.6(8) 9_565 6_455
Ni2 Ni3 Ni2 67.78(15) 13 6_455
B2 Ni3 Ni1 51.6(10) . 10
B3 Ni3 Ni1 125.1(9) 9_565 10
Ni2 Ni3 Ni1 168.6(2) 13 10
Ni2 Ni3 Ni1 114.99(8) 6_455 10
B2 Ni3 Ni1 51.6(10) . .
B3 Ni3 Ni1 125.1(9) 9_565 .
Ni2 Ni3 Ni1 114.99(8) 13 .
Ni2 Ni3 Ni1 168.6(2) 6_455 .
Ni1 Ni3 Ni1 60.01(14) 10 .
B2 Ni3 La1 115.1(7) . 6_455
B3 Ni3 La1 62.4(7) 9_565 6_455
Ni2 Ni3 La1 109.74(15) 13 6_455
Ni2 Ni3 La1 61.14(9) 6_455 6_455
Ni1 Ni3 La1 65.03(9) 10 6_455
Ni1 Ni3 La1 108.28(15) . 6_455
B2 Ni3 La1 115.1(7) . 13
B3 Ni3 La1 62.4(7) 9_565 13
Ni2 Ni3 La1 61.14(9) 13 13
Ni2 Ni3 La1 109.74(15) 6_455 13
Ni1 Ni3 La1 108.28(15) 10 13
Ni1 Ni3 La1 65.03(9) . 13
La1 Ni3 La1 94.73(13) 6_455 13
B2 Ni3 La1 67.7(4) . .
B3 Ni3 La1 113.8(4) 9_565 .
Ni2 Ni3 La1 69.24(8) 13 .
Ni2 Ni3 La1 127.71(14) 6_455 .
Ni1 Ni3 La1 113.13(13) 10 .
Ni1 Ni3 La1 61.73(8) . .
La1 Ni3 La1 165.88(13) 6_455 .
La1 Ni3 La1 72.25(2) 13 .
B2 Ni3 La1 67.7(4) . 10
B3 Ni3 La1 113.8(4) 9_565 10
Ni2 Ni3 La1 127.71(14) 13 10
Ni2 Ni3 La1 69.24(8) 6_455 10
Ni1 Ni3 La1 61.73(8) 10 10
Ni1 Ni3 La1 113.13(13) . 10
La1 Ni3 La1 72.25(2) 6_455 10
La1 Ni3 La1 165.88(13) 13 10
La1 Ni3 La1 120.07(13) . 10
B2 Ni3 La2 95.1(12) . .
B3 Ni3 La2 89.2(12) 9_565 .
Ni2 Ni3 La2 60.39(10) 13 .
Ni2 Ni3 La2 60.39(10) 6_455 .
Ni1 Ni3 La2 130.98(14) 10 .
Ni1 Ni3 La2 130.98(14) . .
La1 Ni3 La2 119.20(9) 6_455 .
La1 Ni3 La2 119.20(9) 13 .
La1 Ni3 La2 73.18(8) . .
La1 Ni3 La2 73.18(8) 10 .
B1 Ni4 B1 178.0(16) . 2
B1 Ni4 Ni2 49.9(8) . .
B1 Ni4 Ni2 128.6(8) 2 .
B1 Ni4 Ni2 128.6(8) . 2
B1 Ni4 Ni2 49.9(8) 2 2
Ni2 Ni4 Ni2 108.45(18) . 2
B1 Ni4 Ni1 131.6(8) . 2
B1 Ni4 Ni1 49.7(8) 2 2
Ni2 Ni4 Ni1 173.27(15) . 2
Ni2 Ni4 Ni1 65.24(8) 2 2
B1 Ni4 Ni1 49.7(8) . .
B1 Ni4 Ni1 131.6(8) 2 .
Ni2 Ni4 Ni1 65.24(8) . .
Ni2 Ni4 Ni1 173.27(15) 2 .
Ni1 Ni4 Ni1 121.16(18) 2 .
B1 Ni4 La3 116.5(8) . 9_565
B1 Ni4 La3 65.2(8) 2 9_565
Ni2 Ni4 La3 120.94(9) . 9_565
Ni2 Ni4 La3 114.05(8) 2 9_565
Ni1 Ni4 La3 65.18(10) 2 9_565
Ni1 Ni4 La3 69.23(10) . 9_565
B1 Ni4 La3 65.2(8) . 1_545
B1 Ni4 La3 116.5(8) 2 1_545
Ni2 Ni4 La3 114.05(8) . 1_545
Ni2 Ni4 La3 120.94(9) 2 1_545
Ni1 Ni4 La3 69.23(10) 2 1_545
Ni1 Ni4 La3 65.18(10) . 1_545
La3 Ni4 La3 75.95(8) 9_565 1_545
B1 Ni4 La2 68.4(8) . 5_545
B1 Ni4 La2 109.8(8) 2 5_545
Ni2 Ni4 La2 62.12(10) . 5_545
Ni2 Ni4 La2 61.02(10) 2 5_545
Ni1 Ni4 La2 111.56(9) 2 5_545
Ni1 Ni4 La2 115.63(8) . 5_545
La3 Ni4 La2 175.04(6) 9_565 5_545
La3 Ni4 La2 106.71(2) 1_545 5_545
B1 Ni4 La2 109.8(8) . 13
B1 Ni4 La2 68.4(8) 2 13
Ni2 Ni4 La2 61.02(10) . 13
Ni2 Ni4 La2 62.12(10) 2 13
Ni1 Ni4 La2 115.63(8) 2 13
Ni1 Ni4 La2 111.56(9) . 13
La3 Ni4 La2 106.71(2) 9_565 13
La3 Ni4 La2 175.04(6) 1_545 13
La2 Ni4 La2 70.96(7) 5_545 13
Ni2 B1 Ni2 76.0(11) 12_556 .
Ni2 B1 Ni1 131.8(18) 12_556 .
Ni2 B1 Ni1 84.2(7) . .
Ni2 B1 Ni1 84.2(7) 12_556 12_556
Ni2 B1 Ni1 131.8(18) . 12_556
Ni1 B1 Ni1 77.3(12) . 12_556
Ni2 B1 Ni4 136.3(15) 12_556 .
Ni2 B1 Ni4 71.0(4) . .
Ni1 B1 Ni4 72.4(4) . .
Ni1 B1 Ni4 139.5(15) 12_556 .
Ni2 B1 Ni4 71.0(4) 12_556 11_556
Ni2 B1 Ni4 136.3(15) . 11_556
Ni1 B1 Ni4 139.5(15) . 11_556
Ni1 B1 Ni4 72.4(4) 12_556 11_556
Ni4 B1 Ni4 116.6(15) . 11_556
Ni2 B1 La3 141.6(6) 12_556 1_545
Ni2 B1 La3 141.6(6) . 1_545
Ni1 B1 La3 73.4(9) . 1_545
Ni1 B1 La3 73.4(9) 12_556 1_545
Ni4 B1 La3 72.6(8) . 1_545
Ni4 B1 La3 72.6(8) 11_556 1_545
Ni1 B2 Ni1 122(3) 10 12_556
Ni1 B2 Ni1 75.8(11) 10 3
Ni1 B2 Ni1 76.7(12) 12_556 3
Ni1 B2 Ni1 76.7(12) 10 .
Ni1 B2 Ni1 75.8(11) 12_556 .
Ni1 B2 Ni1 122(3) 3 .
Ni1 B2 Ni3 141.4(3) 10 3
Ni1 B2 Ni3 76.40(15) 12_556 3
Ni1 B2 Ni3 76.40(15) 3 3
Ni1 B2 Ni3 141.4(3) . 3
Ni1 B2 Ni3 76.40(15) 10 .
Ni1 B2 Ni3 141.4(3) 12_556 .
Ni1 B2 Ni3 141.4(3) 3 .
Ni1 B2 Ni3 76.40(15) . .
Ni3 B2 Ni3 112(2) 3 .
Ni2 B3 Ni2 138(3) 5_455 7
Ni2 B3 Ni2 75.6(9) 5_455 16_456
Ni2 B3 Ni2 89.8(12) 7 16_456
Ni2 B3 Ni2 89.8(12) 5_455 14
Ni2 B3 Ni2 75.6(9) 7 14
Ni2 B3 Ni2 138(3) 16_456 14
Ni2 B3 Ni3 135.1(6) 5_455 11_566
Ni2 B3 Ni3 69.2(3) 7 11_566
Ni2 B3 Ni3 69.2(3) 16_456 11_566
Ni2 B3 Ni3 135.1(6) 14 11_566
Ni2 B3 Ni3 69.2(3) 5_455 9_565
Ni2 B3 Ni3 135.1(6) 7 9_565
Ni2 B3 Ni3 135.1(6) 16_456 9_565
Ni2 B3 Ni3 69.2(3) 14 9_565
Ni3 B3 Ni3 120(2) 11_566 9_565
Ni2 B3 La1 140.9(11) 5_455 14
Ni2 B3 La1 70.1(6) 7 14
Ni2 B3 La1 140.9(11) 16_456 14
Ni2 B3 La1 70.1(6) 14 14
Ni3 B3 La1 72.2(10) 11_566 14
Ni3 B3 La1 72.2(10) 9_565 14
Ni2 B3 La1 70.1(6) 5_455 5_455
Ni2 B3 La1 140.9(11) 7 5_455
Ni2 B3 La1 70.1(6) 16_456 5_455
Ni2 B3 La1 140.9(11) 14 5_455
Ni3 B3 La1 72.2(10) 11_566 5_455
Ni3 B3 La1 72.2(10) 9_565 5_455
La1 B3 La1 104.4(17) 14 5_455

loop_
_geom_bond_atom_site_label_1
_geom_bond_atom_site_label_2
_geom_bond_distance
_geom_bond_site_symmetry_2
La1 Ni2 3.012(3) .
La1 Ni2 3.012(3) 12_556
La1 B3 3.03(3) 5_545
La1 Ni1 3.176(3) .
La1 Ni1 3.176(3) 12_556
La1 Ni1 3.177(3) 8
La1 Ni1 3.177(3) 13
La1 Ni3 3.254(3) 15_556
La1 Ni3 3.254(3) 13
La1 Ni3 3.452(3) .
La1 Ni3 3.452(3) 3
La1 Ni2 3.488(3) 8
La2 Ni2 3.174(3) 6_455
La2 Ni2 3.174(3) 8
La2 Ni2 3.174(3) 13
La2 Ni2 3.174(3) 15_456
La2 Ni2 3.220(4) 7
La2 Ni2 3.220(4) 14
La2 Ni2 3.220(4) 16_456
La2 Ni2 3.220(4) 5_455
La2 Ni4 3.520(3) 7
La2 Ni4 3.520(3) 5_455
La2 Ni4 3.520(3) 13
La2 Ni4 3.520(3) 15_456
La3 B1 3.04(3) 1_565
La3 B1 3.04(3) 10_565
La3 Ni1 3.133(3) 12_566
La3 Ni1 3.133(3) 3_565
La3 Ni1 3.133(3) 1_565
La3 Ni1 3.133(3) 10_565
La3 Ni4 3.194(3) 11_566
La3 Ni4 3.194(3) 9_565
La3 Ni4 3.194(3) 3_565
La3 Ni4 3.194(3) 1_565
La3 Ni1 3.296(3) 9_565
La3 Ni1 3.296(3) 2_565
Ni1 B1 2.02(3) .
Ni1 B2 2.06(3) .
Ni1 Ni1 2.527(6) 12_556
Ni1 Ni4 2.528(3) .
Ni1 Ni3 2.552(4) .
Ni1 Ni1 2.552(5) 10
Ni1 Ni2 2.698(3) .
Ni1 La3 3.133(3) 1_545
Ni1 La1 3.177(3) 13
Ni1 La3 3.296(3) 9_565
Ni2 B1 2.00(3) .
Ni2 B3 2.01(2) 5_545
Ni2 Ni2 2.464(6) 12_556
Ni2 Ni4 2.475(3) .
Ni2 Ni3 2.546(4) 13
Ni2 Ni2 2.839(5) 10_655
Ni2 La2 3.174(3) 13
Ni2 La2 3.220(4) 5_545
Ni2 La1 3.488(3) 13
Ni3 B2 2.07(3) .
Ni3 B3 2.43(3) 9_565
Ni3 Ni2 2.546(4) 13
Ni3 Ni2 2.546(4) 6_455
Ni3 Ni1 2.552(4) 10
Ni3 La1 3.254(3) 6_455
Ni3 La1 3.254(3) 13
Ni3 La1 3.452(3) 10
Ni4 B1 2.245(18) .
Ni4 B1 2.245(18) 2
Ni4 Ni2 2.475(3) 2
Ni4 Ni1 2.528(3) 2
Ni4 La3 3.194(3) 9_565
Ni4 La3 3.194(3) 1_545
Ni4 La2 3.520(3) 5_545
Ni4 La2 3.520(3) 13
B1 Ni2 2.00(3) 12_556
B1 Ni1 2.02(3) 12_556
B1 Ni4 2.245(18) 11_556
B1 La3 3.04(3) 1_545
B2 Ni1 2.06(3) 10
B2 Ni1 2.06(3) 12_556
B2 Ni1 2.06(3) 3
B2 Ni3 2.07(3) 3
B3 Ni2 2.01(2) 5_455
B3 Ni2 2.01(2) 7
B3 Ni2 2.01(2) 16_456
B3 Ni2 2.01(2) 14
B3 Ni3 2.43(3) 11_566
B3 Ni3 2.43(3) 9_565
B3 La1 3.03(3) 14
B3 La1 3.03(3) 5_455
